data_4342965
loop_
_publ_author_name
'Gogoi, Kuldeep'
'Deka, Hemanta'
'Kumar, Vikash'
'Mondal, Biplab'

_publ_section_title
;
 Oxo Transfer from Nitrogen Dioxide to Nitrito Group in a Copper(II)
 Complex.
;
_journal_issue 10
_journal_name_full 'Inorganic chemistry'
_journal_page_first 4799
_journal_page_last 4805
_journal_paper_doi 10.1021/acs.inorgchem.5b00242
_journal_volume 54
_journal_year 2015
_chemical_absolute_configuration unk
_chemical_formula_sum 'C20 H26 Cu N4 O5'
_chemical_formula_weight 466.00
_chemical_name_systematic
; 
 ? 
;
_space_group_IT_number 19
_symmetry_cell_setting orthorhombic
_symmetry_space_group_name_Hall 'P 2ac 2ab'
_symmetry_space_group_name_H-M 'P 21 21 21'
_atom_sites_solution_hydrogens geom
_atom_sites_solution_primary direct
_atom_sites_solution_secondary difmap
_audit_creation_method SHELXL-97
_cell_angle_alpha 90.00
_cell_angle_beta 90.00
_cell_angle_gamma 90.00
_cell_formula_units_Z 4
_cell_length_a 8.1018(6)
_cell_length_b 10.6660(7)
_cell_length_c 25.2840(16)
_cell_measurement_temperature 296(2)
_cell_volume 2184.9(3)
_computing_structure_refinement 'SHELXL-97 (Sheldrick, 1997)'
_computing_structure_solution 'SHELXS-97 (Sheldrick, 1990)'
_diffrn_ambient_temperature 296(2)
_diffrn_measured_fraction_theta_full 0.999
_diffrn_measured_fraction_theta_max 0.999
_diffrn_radiation_monochromator graphite
_diffrn_radiation_source 'fine-focus sealed tube'
_diffrn_radiation_type MoK\a
_diffrn_radiation_wavelength 0.71073
_diffrn_reflns_av_R_equivalents 0.1429
_diffrn_reflns_av_sigmaI/netI 0.0640
_diffrn_reflns_limit_h_max 7
_diffrn_reflns_limit_h_min -8
_diffrn_reflns_limit_k_max 10
_diffrn_reflns_limit_k_min -10
_diffrn_reflns_limit_l_max 25
_diffrn_reflns_limit_l_min -25
_diffrn_reflns_number 21174
_diffrn_reflns_theta_full 25.25
_diffrn_reflns_theta_max 25.25
_diffrn_reflns_theta_min 1.61
_exptl_absorpt_coefficient_mu 1.038
_exptl_absorpt_correction_T_max 0.883
_exptl_absorpt_correction_T_min 0.742
_exptl_absorpt_correction_type multi-scan
_exptl_absorpt_process_details multi-scan
_exptl_crystal_colour green
_exptl_crystal_density_diffrn 1.417
_exptl_crystal_density_method 'not measured'
_exptl_crystal_description block
_exptl_crystal_F_000 972
_exptl_crystal_size_max 0.32
_exptl_crystal_size_mid 0.24
_exptl_crystal_size_min 0.12
_refine_diff_density_max 0.252
_refine_diff_density_min -0.352
_refine_diff_density_rms 0.044
_refine_ls_abs_structure_details 'Flack H D (1983), Acta Cryst. A39, 876-881'
_refine_ls_abs_structure_Flack -0.02(2)
_refine_ls_extinction_method none
_refine_ls_goodness_of_fit_ref 1.073
_refine_ls_hydrogen_treatment constr
_refine_ls_matrix_type full
_refine_ls_number_parameters 276
_refine_ls_number_reflns 2440
_refine_ls_number_restraints 0
_refine_ls_restrained_S_all 1.073
_refine_ls_R_factor_all 0.0434
_refine_ls_R_factor_gt 0.0362
_refine_ls_shift/su_max 0.000
_refine_ls_shift/su_mean 0.000
_refine_ls_structure_factor_coef Fsqd
_refine_ls_weighting_details 'calc w=1/[\s^2^(Fo^2^)+(0.0000P)^2^+0.9692P] where P=(Fo^2^+2Fc^2^)/3'
_refine_ls_weighting_scheme calc
_refine_ls_wR_factor_gt 0.0739
_refine_ls_wR_factor_ref 0.0755
_reflns_number_gt 2105
_reflns_number_total 2440
_reflns_threshold_expression >2sigma(I)
_cod_data_source_file ic5b00242_si_004.cif
_cod_data_source_block complex2
_cod_depositor_comments
;
The following automatic conversions were performed:

'_symmetry_cell_setting' value 'Orthorhombic' changed to
'orthorhombic' according to
/usr/data/users/saulius/crontab/automatic-downloads/rss-feeds/ACS/lib/dictionaries/cif_core.dic
dictionary named 'cif_core.dic' version 2.4.2 from 2011-04-26.

Automatic conversion script
Id: cif_fix_values 3271 2015-04-21 07:52:19Z andrius 

 Adding full bibliography for 4342963--4342965.cif.
;
_cod_database_code 4342965

loop_
_symmetry_equiv_pos_as_xyz
'x, y, z'
'-x+1/2, -y, z+1/2'
'-x, y+1/2, -z+1/2'
'x+1/2, -y+1/2, -z'

loop_
_atom_site_label
_atom_site_type_symbol
_atom_site_fract_x
_atom_site_fract_y
_atom_site_fract_z
_atom_site_U_iso_or_equiv
_atom_site_adp_type
_atom_site_occupancy
_atom_site_symmetry_multiplicity
_atom_site_calc_flag
_atom_site_refinement_flags
Cu1 Cu 0.96931(7) 0.35048(5) 0.04035(2) 0.0365(2) Uani 1 1 d .
C1 C 1.0594(7) 0.4807(5) -0.0610(2) 0.0499(16) Uani 1 1 d .
H1 H 1.1241 0.4110 -0.0686 0.060 Uiso 1 1 calc R
C5 C 0.8785(7) 0.5820(5) -0.0048(2) 0.0380(14) Uani 1 1 d .
C2 C 1.0556(8) 0.5783(6) -0.0966(2) 0.0590(17) Uani 1 1 d .
H2 H 1.1130 0.5732 -0.1284 0.071 Uiso 1 1 calc R
C3 C 0.9659(8) 0.6826(5) -0.0843(2) 0.0564(16) Uani 1 1 d .
H3 H 0.9658 0.7514 -0.1068 0.068 Uiso 1 1 calc R
C4 C 0.8762(7) 0.6851(5) -0.0386(2) 0.0518(15) Uani 1 1 d .
H4 H 0.8139 0.7554 -0.0300 0.062 Uiso 1 1 calc R
C6 C 0.7696(6) 0.5704(5) 0.0428(2) 0.0449(14) Uani 1 1 d .
H6A H 0.7612 0.6516 0.0599 0.054 Uiso 1 1 calc R
H6B H 0.6597 0.5462 0.0315 0.054 Uiso 1 1 calc R
C7 C 0.9354(7) 0.5364(5) 0.12450(19) 0.0389(14) Uani 1 1 d .
H7 H 0.9773 0.4673 0.1462 0.047 Uiso 1 1 calc R
C9 C 1.0846(6) 0.6020(5) 0.1019(2) 0.0548(17) Uani 1 1 d .
H9A H 1.1438 0.5453 0.0793 0.082 Uiso 1 1 calc R
H9B H 1.1552 0.6288 0.1302 0.082 Uiso 1 1 calc R
H9C H 1.0496 0.6736 0.0818 0.082 Uiso 1 1 calc R
C8 C 0.8387(7) 0.6214(5) 0.1614(2) 0.0557(17) Uani 1 1 d .
H8A H 0.7951 0.6909 0.1417 0.084 Uiso 1 1 calc R
H8B H 0.9103 0.6520 0.1887 0.084 Uiso 1 1 calc R
H8C H 0.7495 0.5751 0.1770 0.084 Uiso 1 1 calc R
C13 C 0.8903(6) 0.1285(5) 0.1757(2) 0.0363(14) Uani 1 1 d .
C11 C 0.7291(6) 0.3109(4) 0.14556(19) 0.0271(13) Uani 1 1 d .
C10 C 0.6859(6) 0.4077(5) 0.1037(2) 0.0371(15) Uani 1 1 d .
H10A H 0.6295 0.3658 0.0749 0.045 Uiso 1 1 calc R
H10B H 0.6095 0.4677 0.1189 0.045 Uiso 1 1 calc R
C16 C 0.6317(7) 0.3034(5) 0.1898(2) 0.0371(14) Uani 1 1 d .
H16 H 0.5472 0.3610 0.1952 0.045 Uiso 1 1 calc R
C15 C 0.6603(7) 0.2095(5) 0.2262(2) 0.0379(14) Uani 1 1 d .
C12 C 0.8594(7) 0.2255(5) 0.1373(2) 0.0320(13) Uani 1 1 d .
C14 C 0.7866(6) 0.1240(5) 0.2190(2) 0.0401(14) Uani 1 1 d .
H14 H 0.8022 0.0614 0.2441 0.048 Uiso 1 1 calc R
C17 C 1.0362(8) 0.0397(5) 0.16863(19) 0.0464(14) Uani 1 1 d .
C18 C 1.0281(8) -0.0297(5) 0.11451(19) 0.0641(17) Uani 1 1 d .
H18A H 0.9237 -0.0716 0.1113 0.096 Uiso 1 1 calc R
H18B H 1.1156 -0.0902 0.1126 0.096 Uiso 1 1 calc R
H18C H 1.0400 0.0299 0.0863 0.096 Uiso 1 1 calc R
C20 C 1.0368(8) -0.0636(5) 0.2116(2) 0.0749(19) Uani 1 1 d .
H20A H 1.0574 -0.0263 0.2455 0.112 Uiso 1 1 calc R
H20B H 1.1218 -0.1235 0.2038 0.112 Uiso 1 1 calc R
H20C H 0.9316 -0.1050 0.2121 0.112 Uiso 1 1 calc R
C19 C 1.1976(7) 0.1136(6) 0.1731(3) 0.068(2) Uani 1 1 d .
H19A H 1.2062 0.1710 0.1440 0.102 Uiso 1 1 calc R
H19B H 1.2893 0.0566 0.1724 0.102 Uiso 1 1 calc R
H19C H 1.1986 0.1596 0.2057 0.102 Uiso 1 1 calc R
N1 N 0.9733(6) 0.4825(4) -0.01582(15) 0.0385(11) Uani 1 1 d .
N2 N 0.8304(5) 0.4776(4) 0.08169(15) 0.0344(11) Uani 1 1 d .
N3 N 0.5612(7) 0.2040(5) 0.27368(18) 0.0525(13) Uani 1 1 d .
O1 O 0.9560(5) 0.2324(3) 0.09610(13) 0.0453(9) Uani 1 1 d .
O2 O 0.5850(5) 0.1169(4) 0.30543(15) 0.0728(14) Uani 1 1 d .
O3 O 0.4579(6) 0.2863(4) 0.28157(15) 0.0712(13) Uani 1 1 d .
O4 O 1.1421(5) 0.2443(4) 0.00730(14) 0.0500(10) Uani 1 1 d .
N4 N 1.2881(7) 0.2741(5) 0.0171(2) 0.0594(16) Uani 1 1 d .
O5 O 1.3057(5) 0.3640(5) 0.0452(2) 0.1076(19) Uani 1 1 d .

loop_
_atom_site_aniso_label
_atom_site_aniso_U_11
_atom_site_aniso_U_22
_atom_site_aniso_U_33
_atom_site_aniso_U_23
_atom_site_aniso_U_13
_atom_site_aniso_U_12
Cu1 0.0418(4) 0.0313(3) 0.0365(3) -0.0019(3) 0.0059(3) 0.0034(3)
C1 0.057(4) 0.052(4) 0.041(3) 0.005(3) 0.011(3) -0.005(3)
C5 0.037(3) 0.038(4) 0.039(4) 0.006(3) -0.005(3) 0.003(3)
C2 0.064(4) 0.073(5) 0.039(4) 0.007(4) 0.008(4) -0.011(4)
C3 0.063(4) 0.056(4) 0.051(4) 0.016(3) -0.010(4) -0.011(4)
C4 0.056(4) 0.050(4) 0.049(4) 0.008(4) -0.007(4) 0.007(3)
C6 0.046(3) 0.050(4) 0.039(3) 0.006(3) -0.001(3) 0.022(3)
C7 0.047(4) 0.029(3) 0.041(3) -0.006(3) -0.005(3) 0.003(3)
C9 0.062(4) 0.039(4) 0.063(4) -0.009(3) -0.003(3) -0.008(3)
C8 0.074(4) 0.040(4) 0.054(4) -0.012(3) 0.009(3) 0.001(3)
C13 0.044(3) 0.028(3) 0.037(3) -0.001(3) -0.004(3) -0.004(3)
C11 0.030(3) 0.025(3) 0.026(3) -0.002(2) -0.002(3) -0.002(3)
C10 0.034(4) 0.036(3) 0.042(3) -0.007(3) 0.000(3) 0.006(3)
C16 0.038(3) 0.033(3) 0.040(3) -0.006(3) 0.001(3) -0.006(3)
C15 0.047(4) 0.038(3) 0.029(3) -0.004(3) 0.007(3) -0.008(3)
C12 0.033(3) 0.031(3) 0.031(3) -0.005(3) 0.002(3) -0.003(3)
C14 0.052(4) 0.032(4) 0.037(3) 0.001(3) -0.003(3) -0.012(3)
C17 0.059(4) 0.037(3) 0.044(3) 0.002(3) -0.002(3) 0.016(4)
C18 0.087(5) 0.041(3) 0.065(4) -0.011(3) 0.008(4) 0.018(4)
C20 0.102(5) 0.051(4) 0.072(4) 0.009(3) 0.001(4) 0.030(4)
C19 0.058(4) 0.070(5) 0.076(5) 0.000(4) -0.002(4) 0.010(4)
N1 0.043(3) 0.038(3) 0.035(3) 0.003(2) 0.008(2) -0.005(3)
N2 0.030(3) 0.032(3) 0.040(3) 0.009(2) -0.001(2) 0.002(2)
N3 0.057(4) 0.057(4) 0.044(3) -0.006(3) 0.008(3) -0.010(3)
O1 0.060(2) 0.036(2) 0.040(2) 0.0048(17) 0.017(2) 0.015(2)
O2 0.090(4) 0.079(3) 0.049(3) 0.019(3) 0.010(2) -0.002(3)
O3 0.082(3) 0.071(3) 0.061(3) 0.000(2) 0.034(3) 0.005(3)
O4 0.043(2) 0.050(3) 0.057(2) -0.011(2) 0.010(2) -0.002(2)
N4 0.063(4) 0.052(4) 0.064(4) -0.002(3) 0.009(3) 0.016(3)
O5 0.057(3) 0.107(4) 0.159(5) -0.063(5) -0.027(3) 0.013(3)

loop_
_atom_type_symbol
_atom_type_description
_atom_type_scat_dispersion_real
_atom_type_scat_dispersion_imag
_atom_type_scat_source
C C 0.0033 0.0016 'International Tables Vol C Tables 4.2.6.8 and 6.1.1.4'
H H 0.0000 0.0000 'International Tables Vol C Tables 4.2.6.8 and 6.1.1.4'
N N 0.0061 0.0033 'International Tables Vol C Tables 4.2.6.8 and 6.1.1.4'
O O 0.0106 0.0060 'International Tables Vol C Tables 4.2.6.8 and 6.1.1.4'
Cu Cu 0.3201 1.2651 'International Tables Vol C Tables 4.2.6.8 and 6.1.1.4'

loop_
_geom_angle_atom_site_label_1
_geom_angle_atom_site_label_2
_geom_angle_atom_site_label_3
_geom_angle
_geom_angle_site_symmetry_3
O1 Cu1 O4 88.51(15) .
O1 Cu1 N1 176.23(17) .
O4 Cu1 N1 95.23(17) .
O1 Cu1 N2 91.69(15) .
O4 Cu1 N2 168.41(16) .
N1 Cu1 N2 84.55(17) .
O1 Cu1 N4 92.65(16) 4_455
O4 Cu1 N4 82.19(15) 4_455
N1 Cu1 N4 88.32(17) 4_455
N2 Cu1 N4 109.4(2) 4_455
N1 C1 C2 122.4(5) .
N1 C5 C4 120.3(5) .
N1 C5 C6 116.1(4) .
C4 C5 C6 123.4(5) .
C3 C2 C1 118.6(5) .
C2 C3 C4 119.5(5) .
C3 C4 C5 119.8(5) .
N2 C6 C5 113.1(4) .
C9 C7 N2 111.8(4) .
C9 C7 C8 111.6(4) .
N2 C7 C8 113.4(4) .
C14 C13 C12 117.0(5) .
C14 C13 C17 122.9(5) .
C12 C13 C17 120.1(5) .
C16 C11 C12 121.0(5) .
C16 C11 C10 118.4(4) .
C12 C11 C10 120.5(4) .
N2 C10 C11 114.7(4) .
C11 C16 C15 119.3(5) .
C16 C15 C14 121.0(5) .
C16 C15 N3 119.3(5) .
C14 C15 N3 119.6(5) .
O1 C12 C11 122.2(5) .
O1 C12 C13 118.3(5) .
C11 C12 C13 119.5(5) .
C13 C14 C15 122.1(5) .
C13 C17 C19 109.5(4) .
C13 C17 C20 111.3(5) .
C19 C17 C20 108.2(5) .
C13 C17 C18 111.5(4) .
C19 C17 C18 110.2(5) .
C20 C17 C18 106.2(4) .
C1 N1 C5 119.2(4) .
C1 N1 Cu1 127.2(4) .
C5 N1 Cu1 113.6(3) .
C6 N2 C10 108.7(3) .
C6 N2 C7 112.7(4) .
C10 N2 C7 112.4(4) .
C6 N2 Cu1 106.7(3) .
C10 N2 Cu1 106.8(3) .
C7 N2 Cu1 109.3(3) .
O3 N3 O2 122.3(5) .
O3 N3 C15 119.0(5) .
O2 N3 C15 118.7(6) .
C12 O1 Cu1 131.7(3) .
N4 O4 Cu1 116.1(3) .
O5 N4 O4 115.6(5) .
O5 N4 Cu1 135.2(5) 4
O4 N4 Cu1 108.1(4) 4

loop_
_geom_bond_atom_site_label_1
_geom_bond_atom_site_label_2
_geom_bond_distance
_geom_bond_site_symmetry_2
Cu1 O1 1.894(3) .
Cu1 O4 1.985(4) .
Cu1 N1 2.000(4) .
Cu1 N2 2.049(4) .
Cu1 N4 2.456(5) 4_455
C1 N1 1.338(6) .
C1 C2 1.377(7) .
C5 N1 1.340(6) .
C5 C4 1.392(7) .
C5 C6 1.497(7) .
C2 C3 1.365(8) .
C3 C4 1.365(7) .
C6 N2 1.479(6) .
C7 C9 1.509(7) .
C7 N2 1.512(6) .
C7 C8 1.518(6) .
C13 C14 1.381(6) .
C13 C12 1.441(7) .
C13 C17 1.525(7) .
C11 C16 1.372(6) .
C11 C12 1.410(7) .
C11 C10 1.519(6) .
C10 N2 1.496(6) .
C16 C15 1.380(7) .
C15 C14 1.383(7) .
C15 N3 1.445(6) .
C12 O1 1.304(5) .
C17 C19 1.532(7) .
C17 C20 1.547(7) .
C17 C18 1.557(7) .
N3 O3 1.229(6) .
N3 O2 1.243(6) .
O4 N4 1.249(6) .
N4 O5 1.201(6) .
N4 Cu1 2.456(5) 4
